data_4107449
loop_
_publ_author_name
'Ronaldo Mariz'
'Xinjun Luan'
'Michele Gatti'
'Anthony Linden'
'Reto Dorta'

_publ_section_title
;
 A Chiral Bis-Sulfoxide Ligand in Late-Transition Metal Catalysis;
 Rhodium-Catalyzed Asymmetric Addition of Arylboronic Acids to
 Electron-Deficient Olefins
;
_journal_name_full 'Journal of the American Chemical Society'
_journal_page_first 2172
_journal_page_last 2173
_journal_paper_doi 10.1021/ja710665q
_journal_volume 130
_journal_year 2008
_chemical_absolute_configuration ad
_chemical_formula_moiety 'C34 H26 O2 S2'
_chemical_formula_sum 'C34 H26 O2 S2'
_chemical_formula_weight 530.70
_chemical_name_systematic
; 
 ? 
;
_space_group_IT_number 18
_symmetry_cell_setting orthorhombic
_symmetry_Int_Tables_number 18
_symmetry_space_group_name_Hall 'P 2 2ab'
_symmetry_space_group_name_H-M 'P 21 21 2'
_atom_sites_solution_hydrogens geom
_atom_sites_solution_primary direct
_atom_sites_solution_secondary difmap
_audit_creation_date 06-02-27
_audit_creation_method SHELXL-97
_cell_angle_alpha 90.00
_cell_angle_beta 90.00
_cell_angle_gamma 90.00
_cell_formula_units_Z 2
_cell_length_a 11.6980(2)
_cell_length_b 13.7152(3)
_cell_length_c 8.2423(2)
_cell_measurement_reflns_used 13719
_cell_measurement_temperature 160(1)
_cell_measurement_theta_max 30.0
_cell_measurement_theta_min 2.0
_cell_volume 1322.40(5)
_computing_cell_refinement 'DENZO-SMN (Otwinowski & Minor, 1997)'
_computing_data_collection 'COLLECT (Nonius, 2000)'
_computing_data_reduction 'DENZO-SMN and SCALEPACK (Otwinowski & Minor, 1997)'
_computing_molecular_graphics 'ORTEPII (Johnson, 1976)'
_computing_publication_material 'SHELXL97 and PLATON (Spek, 2006)'
_computing_structure_refinement 'SHELXL97 (Sheldrick, 1997)'
_computing_structure_solution 'SIR92 (Altomare et al., 1994)'
_diffrn_ambient_temperature 160(1)
_diffrn_detector '65 mm CCD camera on \k goniostat'
_diffrn_detector_area_resol_mean 9
_diffrn_measured_fraction_theta_full 0.999
_diffrn_measured_fraction_theta_max 0.999
_diffrn_measurement_device_type 'Nonius KappaCCD area-detector diffractometer'
_diffrn_measurement_method '\f and \w scans with \k offsets'
_diffrn_radiation_monochromator 'horizontally mounted graphite crystal'
_diffrn_radiation_source 'Nonius FR590 sealed tube generator'
_diffrn_radiation_type 'Mo K\a'
_diffrn_radiation_wavelength 0.71073
_diffrn_reflns_av_R_equivalents 0.0684
_diffrn_reflns_av_sigmaI/netI 0.0438
_diffrn_reflns_limit_h_max 16
_diffrn_reflns_limit_h_min -16
_diffrn_reflns_limit_k_max 19
_diffrn_reflns_limit_k_min -19
_diffrn_reflns_limit_l_max 11
_diffrn_reflns_limit_l_min -11
_diffrn_reflns_number 24061
_diffrn_reflns_theta_full 30.03
_diffrn_reflns_theta_max 30.03
_diffrn_reflns_theta_min 2.29
_diffrn_standards_decay_% 0
_diffrn_standards_number 0
_exptl_absorpt_coefficient_mu 0.232
_exptl_absorpt_correction_T_max 0.974
_exptl_absorpt_correction_T_min 0.898
_exptl_absorpt_correction_type multi-scan
_exptl_absorpt_process_details '(Blessing, 1995)'
_exptl_crystal_colour colourless
_exptl_crystal_density_diffrn 1.333
_exptl_crystal_description prism
_exptl_crystal_F_000 556
_exptl_crystal_size_max 0.25
_exptl_crystal_size_mid 0.17
_exptl_crystal_size_min 0.12
_refine_diff_density_max 0.311
_refine_diff_density_min -0.411
_refine_diff_density_rms 0.084
_refine_ls_abs_structure_details 'Flack & Bernardinelli (2000)'
_refine_ls_abs_structure_Flack 0.03(7)
_refine_ls_extinction_coef 0.148(8)
_refine_ls_extinction_expression Fc^*^=kFc[1+0.001xFc^2^\l^3^/sin(2\q)]^-1/4^
_refine_ls_extinction_method SHELXL
_refine_ls_goodness_of_fit_ref 1.075
_refine_ls_hydrogen_treatment constr
_refine_ls_matrix_type full
_refine_ls_number_parameters 174
_refine_ls_number_reflns 3869
_refine_ls_number_restraints 0
_refine_ls_restrained_S_all 1.075
_refine_ls_R_factor_all 0.0617
_refine_ls_R_factor_gt 0.0457
_refine_ls_shift/su_max 0.002
_refine_ls_shift/su_mean 0.000
_refine_ls_structure_factor_coef Fsqd
_refine_ls_weighting_details 'w=1/[\s^2^(Fo^2^)+(0.057P)^2^+0.2698P] where P=(Fo^2^+2Fc^2^)/3'
_refine_ls_weighting_scheme calc
_refine_ls_wR_factor_gt 0.1032
_refine_ls_wR_factor_ref 0.1118
_reflns_number_gt 3268
_reflns_number_total 3870
_reflns_threshold_expression 'I > 2\s(I)'
_cod_data_source_file ja710665q-file001.cif
_cod_data_source_block 1
_cod_original_sg_symbol_H-M 'P 21 21 2 '
_cod_database_code 4107449

loop_
_symmetry_equiv_pos_as_xyz
'x, y, z'
'-x, -y, z'
'x+1/2, -y+1/2, -z'
'-x+1/2, y+1/2, -z'

loop_
_atom_site_label
_atom_site_type_symbol
_atom_site_fract_x
_atom_site_fract_y
_atom_site_fract_z
_atom_site_U_iso_or_equiv
_atom_site_adp_type
_atom_site_occupancy
_atom_site_symmetry_multiplicity
_atom_site_calc_flag
_atom_site_refinement_flags
S1 S 1.06084(4) 0.36071(4) 0.77073(6) 0.03194(15) Uani 1 1 d .
O1 O 1.12462(14) 0.28819(13) 0.6706(2) 0.0504(5) Uani 1 1 d .
C1 C 0.94621(15) 0.47029(11) 0.5538(2) 0.0223(3) Uani 1 1 d .
C2 C 0.93504(15) 0.39164(12) 0.6570(2) 0.0247(3) Uani 1 1 d .
C3 C 0.83429(16) 0.33467(14) 0.6597(2) 0.0293(4) Uani 1 1 d .
H3 H 0.8287 0.2805 0.7310 0.035 Uiso 1 1 calc R
C4 C 0.74535(15) 0.35752(15) 0.5602(2) 0.0295(4) Uani 1 1 d .
H4 H 0.6772 0.3199 0.5644 0.035 Uiso 1 1 calc R
C4A C 0.75334(15) 0.43687(13) 0.4504(2) 0.0259(4) Uani 1 1 d .
C5 C 0.66331(16) 0.45899(14) 0.3407(2) 0.0312(4) Uani 1 1 d .
H5 H 0.5943 0.4226 0.3448 0.037 Uiso 1 1 calc R
C6 C 0.67495(16) 0.53205(14) 0.2294(3) 0.0331(4) Uani 1 1 d .
H6 H 0.6145 0.5456 0.1558 0.040 Uiso 1 1 calc R
C7 C 0.77609(16) 0.58739(14) 0.2235(2) 0.0321(4) Uani 1 1 d .
H7 H 0.7835 0.6377 0.1451 0.038 Uiso 1 1 calc R
C8 C 0.86403(16) 0.56965(13) 0.3293(2) 0.0285(4) Uani 1 1 d .
H8 H 0.9312 0.6086 0.3252 0.034 Uiso 1 1 calc R
C8A C 0.85514(15) 0.49330(13) 0.4451(2) 0.0237(3) Uani 1 1 d .
C9 C 1.00204(16) 0.29345(13) 0.9369(2) 0.0263(4) Uani 1 1 d .
C10 C 0.91525(17) 0.32884(13) 1.0361(2) 0.0303(4) Uani 1 1 d .
H10 H 0.8793 0.3893 1.0125 0.036 Uiso 1 1 calc R
C11 C 0.88194(17) 0.27473(14) 1.1698(2) 0.0326(4) Uani 1 1 d .
H11 H 0.8213 0.2979 1.2361 0.039 Uiso 1 1 calc R
C12 C 0.93521(17) 0.18714(14) 1.2094(2) 0.0324(4) Uani 1 1 d .
C13 C 1.02297(17) 0.15431(14) 1.1102(2) 0.0321(4) Uani 1 1 d .
H13 H 1.0608 0.0950 1.1362 0.039 Uiso 1 1 calc R
C14 C 1.05678(17) 0.20638(13) 0.9735(2) 0.0289(4) Uani 1 1 d .
H14 H 1.1165 0.1827 0.9061 0.035 Uiso 1 1 calc R
C15 C 0.8996(2) 0.1312(2) 1.3584(3) 0.0520(6) Uani 1 1 d .
H151 H 0.9360 0.1598 1.4543 0.078 Uiso 1 1 calc R
H152 H 0.9233 0.0630 1.3476 0.078 Uiso 1 1 calc R
H153 H 0.8163 0.1344 1.3703 0.078 Uiso 1 1 calc R

loop_
_atom_site_aniso_label
_atom_site_aniso_U_11
_atom_site_aniso_U_22
_atom_site_aniso_U_33
_atom_site_aniso_U_23
_atom_site_aniso_U_13
_atom_site_aniso_U_12
S1 0.0249(2) 0.0376(2) 0.0333(3) 0.01184(19) -0.00177(18) -0.00227(19)
O1 0.0417(8) 0.0672(10) 0.0424(9) 0.0204(8) 0.0176(7) 0.0255(8)
C1 0.0218(8) 0.0215(7) 0.0237(8) -0.0022(6) 0.0014(7) -0.0012(6)
C2 0.0233(8) 0.0265(8) 0.0244(8) 0.0005(6) -0.0008(7) -0.0004(7)
C3 0.0300(9) 0.0317(9) 0.0262(9) 0.0037(7) 0.0010(7) -0.0068(7)
C4 0.0247(8) 0.0349(9) 0.0288(9) -0.0007(8) 0.0007(7) -0.0076(7)
C4A 0.0239(8) 0.0297(9) 0.0242(9) -0.0057(7) 0.0019(7) 0.0004(7)
C5 0.0232(8) 0.0380(10) 0.0324(10) -0.0071(8) -0.0025(8) 0.0004(8)
C6 0.0293(9) 0.0420(10) 0.0281(9) -0.0033(8) -0.0050(8) 0.0076(8)
C7 0.0338(9) 0.0325(9) 0.0299(9) 0.0017(8) -0.0011(8) 0.0053(8)
C8 0.0285(9) 0.0273(8) 0.0298(9) 0.0011(7) -0.0006(8) 0.0013(7)
C8A 0.0228(8) 0.0247(8) 0.0237(8) -0.0041(7) 0.0001(7) 0.0003(6)
C9 0.0274(8) 0.0272(8) 0.0244(8) 0.0018(7) -0.0016(7) -0.0033(7)
C10 0.0326(10) 0.0288(8) 0.0295(9) -0.0013(7) -0.0011(7) 0.0050(7)
C11 0.0313(9) 0.0390(10) 0.0275(10) -0.0020(8) 0.0049(8) 0.0048(8)
C12 0.0319(9) 0.0376(9) 0.0276(9) 0.0044(8) 0.0003(8) -0.0009(8)
C13 0.0329(9) 0.0312(9) 0.0323(9) 0.0050(8) 0.0006(7) 0.0031(8)
C14 0.0290(9) 0.0304(8) 0.0274(8) 0.0008(7) 0.0025(8) 0.0037(8)
C15 0.0483(13) 0.0660(15) 0.0418(13) 0.0243(12) 0.0117(10) 0.0082(12)

loop_
_atom_type_symbol
_atom_type_description
_atom_type_number_in_cell
_atom_type_scat_dispersion_real
_atom_type_scat_dispersion_imag
_atom_type_scat_source
C C 68 0.0033 0.0016
; International Tables for Crystallography (1992). 
Vol. C, Tables 4.2.6.8 and 6.1.1.4
;
H H 52 0.0000 0.0000
; International Tables for Crystallography (1992). 
Vol. C, Tables 4.2.6.8 and 6.1.1.4
;
O O 4 0.0106 0.0060
; International Tables for Crystallography (1992). 
Vol. C, Tables 4.2.6.8 and 6.1.1.4
;
S S 4 0.1246 0.1234
; International Tables for Crystallography (1992). 
Vol. C, Tables 4.2.6.8 and 6.1.1.4
;

loop_
_geom_angle_atom_site_label_1
_geom_angle_atom_site_label_2
_geom_angle_atom_site_label_3
_geom_angle
_geom_angle_site_symmetry_3
O1 S1 C9 105.78(9) .
O1 S1 C2 106.16(9) .
C9 S1 C2 101.92(8) .
C2 C1 C8A 119.28(15) .
C2 C1 C1 120.29(15) 2_765
C8A C1 C1 120.42(13) 2_765
C1 C2 C3 121.39(17) .
C1 C2 S1 115.40(13) .
C3 C2 S1 122.95(13) .
C4 C3 C2 120.00(17) .
C4 C3 H3 120.0 .
C2 C3 H3 120.0 .
C3 C4 C4A 120.71(16) .
C3 C4 H4 119.6 .
C4A C4 H4 119.6 .
C4 C4A C5 121.40(16) .
C4 C4A C8A 119.54(16) .
C5 C4A C8A 119.01(17) .
C6 C5 C4A 120.69(18) .
C6 C5 H5 119.7 .
C4A C5 H5 119.7 .
C5 C6 C7 120.23(18) .
C5 C6 H6 119.9 .
C7 C6 H6 119.9 .
C8 C7 C6 120.90(18) .
C8 C7 H7 119.6 .
C6 C7 H7 119.6 .
C7 C8 C8A 120.22(18) .
C7 C8 H8 119.9 .
C8A C8 H8 119.9 .
C8 C8A C4A 118.93(16) .
C8 C8A C1 122.01(16) .
C4A C8A C1 119.04(16) .
C14 C9 C10 120.60(17) .
C14 C9 S1 115.64(14) .
C10 C9 S1 123.42(14) .
C11 C10 C9 119.09(17) .
C11 C10 H10 120.5 .
C9 C10 H10 120.5 .
C10 C11 C12 121.52(18) .
C10 C11 H11 119.2 .
C12 C11 H11 119.2 .
C13 C12 C11 118.27(18) .
C13 C12 C15 121.30(19) .
C11 C12 C15 120.42(19) .
C12 C13 C14 121.39(18) .
C12 C13 H13 119.3 .
C14 C13 H13 119.3 .
C9 C14 C13 119.10(18) .
C9 C14 H14 120.5 .
C13 C14 H14 120.5 .
C12 C15 H151 109.5 .
C12 C15 H152 109.5 .
H151 C15 H152 109.5 .
C12 C15 H153 109.5 .
H151 C15 H153 109.5 .
H152 C15 H153 109.5 .

loop_
_geom_bond_atom_site_label_1
_geom_bond_atom_site_label_2
_geom_bond_distance
_geom_bond_site_symmetry_2
S1 O1 1.4922(16) .
S1 C9 1.7889(18) .
S1 C2 1.7959(18) .
C1 C2 1.380(2) .
C1 C8A 1.427(2) .
C1 C1 1.499(3) 2_765
C2 C3 1.414(2) .
C3 C4 1.361(3) .
C3 H3 0.9500 .
C4 C4A 1.418(3) .
C4 H4 0.9500 .
C4A C5 1.421(3) .
C4A C8A 1.421(2) .
C5 C6 1.365(3) .
C5 H5 0.9500 .
C6 C7 1.406(3) .
C6 H6 0.9500 .
C7 C8 1.370(3) .
C7 H7 0.9500 .
C8 C8A 1.420(2) .
C8 H8 0.9500 .
C9 C14 1.388(3) .
C9 C10 1.391(3) .
C10 C11 1.385(3) .
C10 H10 0.9500 .
C11 C12 1.392(3) .
C11 H11 0.9500 .
C12 C13 1.387(3) .
C12 C15 1.507(3) .
C13 C14 1.391(3) .
C13 H13 0.9500 .
C14 H14 0.9500 .
C15 H151 0.9800 .
C15 H152 0.9800 .
C15 H153 0.9800 .

loop_
_geom_torsion_atom_site_label_1
_geom_torsion_atom_site_label_2
_geom_torsion_atom_site_label_3
_geom_torsion_atom_site_label_4
_geom_torsion
_geom_torsion_site_symmetry_1
C8A C1 C2 C3 -1.4(2) .
C1 C1 C2 C3 179.75(16) 2_765
C8A C1 C2 S1 172.89(13) .
C1 C1 C2 S1 -6.0(2) 2_765
O1 S1 C2 C1 -90.89(15) .
C9 S1 C2 C1 158.59(13) .
O1 S1 C2 C3 83.30(17) .
C9 S1 C2 C3 -27.23(17) .
C1 C2 C3 C4 -0.6(3) .
S1 C2 C3 C4 -174.43(15) .
C2 C3 C4 C4A 1.4(3) .
C3 C4 C4A C5 177.14(18) .
C3 C4 C4A C8A -0.3(3) .
C4 C4A C5 C6 -176.19(18) .
C8A C4A C5 C6 1.3(3) .
C4A C5 C6 C7 -0.8(3) .
C5 C6 C7 C8 -0.5(3) .
C6 C7 C8 C8A 1.3(3) .
C7 C8 C8A C4A -0.8(3) .
C7 C8 C8A C1 177.86(17) .
C4 C4A C8A C8 177.07(16) .
C5 C4A C8A C8 -0.4(3) .
C4 C4A C8A C1 -1.6(2) .
C5 C4A C8A C1 -179.17(15) .
C2 C1 C8A C8 -176.20(16) .
C1 C1 C8A C8 2.6(2) 2_765
C2 C1 C8A C4A 2.5(2) .
C1 C1 C8A C4A -178.67(15) 2_765
O1 S1 C9 C14 22.51(18) .
C2 S1 C9 C14 133.33(15) .
O1 S1 C9 C10 -164.17(16) .
C2 S1 C9 C10 -53.36(17) .
C14 C9 C10 C11 -1.7(3) .
S1 C9 C10 C11 -174.69(15) .
C9 C10 C11 C12 1.6(3) .
C10 C11 C12 C13 -0.4(3) .
C10 C11 C12 C15 178.2(2) .
C11 C12 C13 C14 -0.7(3) .
C15 C12 C13 C14 -179.3(2) .
C10 C9 C14 C13 0.6(3) .
S1 C9 C14 C13 174.10(15) .
C12 C13 C14 C9 0.6(3) .
